data_1565115
loop_
_publ_author_name
'Wu, Ni'
'Xiao, Hui'
'Lou, Yuheng'
'Han, Mingxi'
'Guo, Zhiyong'
'Zhan, Hongbing'

_publ_section_title
;
 Manipulating the Position of Triplet Chromophores To Achieve a Dynamic
 Photoactivated Ultralong Organic Phosphorescence Effect
;
_journal_issue 41
_journal_name_full 'The Journal of Physical Chemistry C'
_journal_page_first 22848
_journal_page_last 22855
_journal_paper_doi 10.1021/acs.jpcc.1c06860
_journal_volume 125
_journal_year 2021
_chemical_formula_moiety 'C30 H19 Cl N2'
_chemical_formula_sum 'C30 H19 Cl N2'
_chemical_formula_weight 442.92
_chemical_melting_point ?
_space_group_crystal_system monoclinic
_space_group_IT_number 9
_space_group_name_Hall 'C -2yc'
_space_group_name_H-M_alt 'C 1 c 1'
_atom_sites_solution_hydrogens geom
_audit_creation_method SHELXL-2014
_cell_angle_alpha 90
_cell_angle_beta 93.110(2)
_cell_angle_gamma 90
_cell_formula_units_Z 4
_cell_length_a 16.6705(15)
_cell_length_b 13.9677(12)
_cell_length_c 9.4774(8)
_cell_measurement_reflns_used 3627
_cell_measurement_temperature 200(2)
_cell_measurement_theta_max 25.250
_cell_measurement_theta_min 1.903
_cell_volume 2203.5(3)
_computing_structure_refinement 'SHELXL-2014 (Sheldrick, 2014)'
_diffrn_ambient_temperature 200(2)
_diffrn_measured_fraction_theta_full 0.998
_diffrn_measured_fraction_theta_max 0.998
_diffrn_measurement_device_type 'SuperNova, Dual, Mo at zero, Atlas'
_diffrn_radiation_type MoK\a
_diffrn_radiation_wavelength 0.71073
_diffrn_reflns_av_R_equivalents 0.0382
_diffrn_reflns_av_unetI/netI 0.0635
_diffrn_reflns_Laue_measured_fraction_full 0.998
_diffrn_reflns_Laue_measured_fraction_max 0.998
_diffrn_reflns_limit_h_max 19
_diffrn_reflns_limit_h_min -19
_diffrn_reflns_limit_k_max 13
_diffrn_reflns_limit_k_min -16
_diffrn_reflns_limit_l_max 11
_diffrn_reflns_limit_l_min -10
_diffrn_reflns_number 6374
_diffrn_reflns_point_group_measured_fraction_full 0.913
_diffrn_reflns_point_group_measured_fraction_max 0.913
_diffrn_reflns_theta_full 25.242
_diffrn_reflns_theta_max 25.250
_diffrn_reflns_theta_min 1.903
_exptl_absorpt_coefficient_mu 0.195
_exptl_crystal_colour colorless
_exptl_crystal_density_diffrn 1.335
_exptl_crystal_description needle
_exptl_crystal_F_000 920
_refine_diff_density_max 0.566
_refine_diff_density_min -0.615
_refine_diff_density_rms 0.198
_refine_ls_abs_structure_details
;
 Flack x determined using 974 quotients [(I+)-(I-)]/[(I+)+(I-)]
 (Parsons, Flack and Wagner, Acta Cryst. B69 (2013) 249-259).
;
_refine_ls_abs_structure_Flack 0.06(5)
_refine_ls_extinction_coef 0.038(3)
_refine_ls_extinction_expression Fc^*^=kFc[1+0.001xFc^2^\l^3^/sin(2\q)]^-1/4^
_refine_ls_extinction_method SHELXL
_refine_ls_goodness_of_fit_ref 1.134
_refine_ls_hydrogen_treatment constr
_refine_ls_matrix_type full
_refine_ls_number_parameters 299
_refine_ls_number_reflns 3627
_refine_ls_number_restraints 2
_refine_ls_restrained_S_all 1.133
_refine_ls_R_factor_all 0.0963
_refine_ls_R_factor_gt 0.0576
_refine_ls_shift/su_max 0.000
_refine_ls_shift/su_mean 0.000
_refine_ls_structure_factor_coef Fsqd
_refine_ls_weighting_details 'w=1/[\s^2^(Fo^2^)+(0.0839P)^2^] where P=(Fo^2^+2Fc^2^)/3'
_refine_ls_weighting_scheme calc
_refine_ls_wR_factor_gt 0.1189
_refine_ls_wR_factor_ref 0.1611
_reflns_Friedel_coverage 0.824
_reflns_Friedel_fraction_full 0.826
_reflns_Friedel_fraction_max 0.827
_reflns_number_gt 2584
_reflns_number_total 3627
_reflns_threshold_expression 'I > 2\s(I)'
_cod_data_source_file jp1c06860_si_003.cif
_cod_data_source_block cc
_cod_depositor_comments
;
The following automatic conversions were performed:

data item '_chemical_melting_point' value 'not measured' was changed
to '?' -- the value is undefined or not given.

Automatic conversion script
Id: cif_fix_values 7556 2019-12-06 15:28:31Z antanas 
;
_cod_original_sg_symbol_H-M 'C c'
_cod_database_code 1565115
_shelx_space_group_comment
;
The symmetry employed for this shelxl refinement is uniquely defined
by the following loop, which should always be used as a source of
symmetry information in preference to the above space-group names.
They are only intended as comments.
;
_shelxl_version_number 2014-1

loop_
_space_group_symop_operation_xyz
'x, y, z'
'x, -y, z+1/2'
'x+1/2, y+1/2, z'
'x+1/2, -y+1/2, z+1/2'

loop_
_atom_site_label
_atom_site_type_symbol
_atom_site_fract_x
_atom_site_fract_y
_atom_site_fract_z
_atom_site_U_iso_or_equiv
_atom_site_adp_type
_atom_site_occupancy
_atom_site_site_symmetry_order
_atom_site_calc_flag
_atom_site_refinement_flags_posn
_atom_site_refinement_flags_adp
_atom_site_refinement_flags_occupancy
_atom_site_disorder_assembly
_atom_site_disorder_group
Cl1 Cl 0.70008(13) 0.94568(12) 0.64199(18) 0.0539(6) Uani 1 1 d . . . . .
N1 N 0.8302(4) 1.2836(4) 0.9538(6) 0.0456(14) Uani 1 1 d . . . . .
N2 N 0.8654(3) 0.9602(4) 0.7809(6) 0.0413(14) Uani 1 1 d . . . . .
C1 C 0.8449(4) 1.1198(4) 0.8719(7) 0.0399(16) Uani 1 1 d . . . . .
H1 H 0.8967 1.1184 0.9136 0.080 Uiso 1 1 calc R U . . .
C2 C 0.7978(4) 1.2010(5) 0.8849(7) 0.0411(17) Uani 1 1 d . . . . .
C3 C 0.7191(4) 1.2007(5) 0.8289(7) 0.0454(17) Uani 1 1 d . . . . .
H3 H 0.6872 1.2547 0.8384 0.080 Uiso 1 1 calc R U . . .
C4 C 0.6875(4) 1.1207(5) 0.7586(8) 0.0452(17) Uani 1 1 d . . . . .
H4 H 0.6343 1.1203 0.7235 0.080 Uiso 1 1 calc R U . . .
C5 C 0.7361(4) 1.0420(5) 0.7416(7) 0.0414(17) Uani 1 1 d . . . . .
C6 C 0.8154(4) 1.0410(5) 0.7975(7) 0.0373(15) Uani 1 1 d . . . . .
C7 C 0.9057(5) 1.3230(5) 0.9309(7) 0.0454(17) Uani 1 1 d . . . . .
C8 C 0.9617(5) 1.2948(6) 0.8355(9) 0.056(2) Uani 1 1 d . . . . .
H8 H 0.9525 1.2426 0.7757 0.080 Uiso 1 1 calc R U . . .
C9 C 1.0315(6) 1.3481(6) 0.8336(10) 0.070(2) Uani 1 1 d . . . . .
H9 H 1.0706 1.3307 0.7721 0.080 Uiso 1 1 calc R U . . .
C10 C 1.0447(6) 1.4263(7) 0.9205(11) 0.075(3) Uani 1 1 d . . . . .
H10 H 1.0925 1.4603 0.9165 0.080 Uiso 1 1 calc R U . . .
C11 C 0.9889(6) 1.4550(6) 1.0125(9) 0.067(2) Uani 1 1 d . . . . .
H11 H 0.9985 1.5079 1.0707 0.080 Uiso 1 1 calc R U . . .
C12 C 0.9174(5) 1.4035(5) 1.0175(7) 0.0505(19) Uani 1 1 d . . . . .
C13 C 0.8454(5) 1.4146(5) 1.0951(8) 0.0518(19) Uani 1 1 d . . . . .
C14 C 0.8232(7) 1.4804(6) 1.1954(9) 0.069(3) Uani 1 1 d . . . . .
H14 H 0.8575 1.5301 1.2236 0.080 Uiso 1 1 calc R U . . .
C15 C 0.7498(7) 1.4707(6) 1.2521(9) 0.074(3) Uani 1 1 d . . . . .
H15 H 0.7337 1.5157 1.3172 0.080 Uiso 1 1 calc R U . . .
C16 C 0.6993(6) 1.3956(7) 1.2146(9) 0.071(3) Uani 1 1 d . . . . .
H16 H 0.6506 1.3896 1.2571 0.080 Uiso 1 1 calc R U . . .
C17 C 0.7201(5) 1.3290(6) 1.1144(8) 0.056(2) Uani 1 1 d . . . . .
H17 H 0.6860 1.2787 1.0877 0.080 Uiso 1 1 calc R U . . .
C18 C 0.7937(5) 1.3404(5) 1.0559(7) 0.0478(18) Uani 1 1 d . . . . .
C19 C 0.9343(4) 0.9581(5) 0.7028(7) 0.0419(17) Uani 1 1 d . . . . .
C20 C 0.9651(4) 1.0293(5) 0.6192(7) 0.0485(19) Uani 1 1 d . . . . .
H20 H 0.9417 1.0896 0.6117 0.080 Uiso 1 1 calc R U . . .
C21 C 1.0328(5) 1.0057(8) 0.5472(9) 0.068(2) Uani 1 1 d . . . . .
H21 H 1.0553 1.0516 0.4902 0.080 Uiso 1 1 calc R U . . .
C22 C 1.0676(5) 0.9162(8) 0.5578(10) 0.074(3) Uani 1 1 d . . . . .
H22 H 1.1130 0.9031 0.5083 0.080 Uiso 1 1 calc R U . . .
C23 C 1.0365(5) 0.8466(7) 0.6396(9) 0.067(2) Uani 1 1 d . . . . .
H23 H 1.0604 0.7865 0.6455 0.080 Uiso 1 1 calc R U . . .
C24 C 0.9684(5) 0.8665(5) 0.7147(7) 0.0475(18) Uani 1 1 d . . . . .
C25 C 0.9204(5) 0.8117(5) 0.8079(7) 0.0492(18) Uani 1 1 d . . . . .
C26 C 0.9265(6) 0.7196(5) 0.8646(9) 0.067(2) Uani 1 1 d . . . . .
H26 H 0.9685 0.6795 0.8425 0.080 Uiso 1 1 calc R U . . .
C27 C 0.8692(7) 0.6895(6) 0.9537(10) 0.077(3) Uani 1 1 d . . . . .
H27 H 0.8725 0.6281 0.9915 0.080 Uiso 1 1 calc R U . . .
C28 C 0.8072(6) 0.7484(6) 0.9878(9) 0.069(3) Uani 1 1 d . . . . .
H28 H 0.7697 0.7260 1.0491 0.080 Uiso 1 1 calc R U . . .
C29 C 0.7988(5) 0.8397(5) 0.9340(7) 0.054(2) Uani 1 1 d . . . . .
H29 H 0.7561 0.8788 0.9563 0.080 Uiso 1 1 calc R U . . .
C30 C 0.8567(5) 0.8707(5) 0.8453(7) 0.0445(17) Uani 1 1 d . . . . .

loop_
_atom_site_aniso_label
_atom_site_aniso_U_11
_atom_site_aniso_U_22
_atom_site_aniso_U_33
_atom_site_aniso_U_23
_atom_site_aniso_U_13
_atom_site_aniso_U_12
Cl1 0.0535(12) 0.0486(10) 0.0589(11) -0.0139(9) -0.0034(8) -0.0067(10)
N1 0.049(4) 0.037(3) 0.050(4) -0.007(3) 0.001(3) 0.000(3)
N2 0.043(3) 0.034(3) 0.047(3) 0.000(2) 0.006(3) 0.004(3)
C1 0.039(4) 0.036(4) 0.044(4) -0.001(3) 0.001(3) -0.001(3)
C2 0.044(4) 0.038(4) 0.041(4) 0.002(3) 0.004(3) -0.003(3)
C3 0.045(4) 0.041(4) 0.050(4) 0.000(3) 0.004(3) 0.005(3)
C4 0.038(4) 0.049(4) 0.048(4) -0.004(3) -0.001(3) 0.002(3)
C5 0.046(5) 0.038(4) 0.040(4) -0.003(3) 0.005(3) -0.007(3)
C6 0.039(4) 0.037(4) 0.036(4) 0.002(3) 0.005(3) 0.002(3)
C7 0.050(5) 0.040(4) 0.046(4) 0.007(3) -0.002(3) -0.006(3)
C8 0.055(5) 0.053(5) 0.060(5) 0.001(4) 0.008(4) -0.009(4)
C9 0.066(6) 0.064(6) 0.081(6) 0.006(5) 0.013(5) -0.014(5)
C10 0.069(6) 0.075(7) 0.080(6) 0.005(5) -0.001(5) -0.024(5)
C11 0.086(7) 0.049(5) 0.063(5) 0.005(4) -0.026(5) -0.020(5)
C12 0.064(5) 0.036(4) 0.049(4) 0.004(3) -0.017(4) -0.007(4)
C13 0.074(6) 0.036(4) 0.044(4) 0.000(3) -0.011(4) 0.006(4)
C14 0.101(8) 0.048(5) 0.056(5) -0.008(4) -0.014(5) 0.003(5)
C15 0.112(9) 0.055(5) 0.056(5) -0.015(4) -0.006(6) 0.024(6)
C16 0.080(7) 0.078(6) 0.057(5) -0.010(5) 0.009(5) 0.022(5)
C17 0.060(6) 0.055(5) 0.055(5) -0.006(4) 0.003(4) 0.008(4)
C18 0.062(5) 0.036(4) 0.045(4) 0.001(3) 0.000(4) 0.009(3)
C19 0.041(4) 0.050(4) 0.035(4) -0.009(3) -0.002(3) 0.005(3)
C20 0.041(4) 0.058(5) 0.046(4) -0.003(3) 0.000(3) -0.003(3)
C21 0.052(5) 0.100(7) 0.052(5) -0.005(5) 0.007(4) -0.011(5)
C22 0.048(5) 0.114(8) 0.060(5) -0.014(5) 0.009(4) 0.017(5)
C23 0.060(6) 0.082(6) 0.058(5) -0.012(5) 0.000(5) 0.028(5)
C24 0.049(4) 0.051(4) 0.041(4) -0.008(3) -0.007(3) 0.013(4)
C25 0.064(5) 0.040(4) 0.042(4) -0.008(3) -0.007(4) 0.012(4)
C26 0.098(7) 0.043(5) 0.059(5) -0.008(4) -0.012(5) 0.022(5)
C27 0.131(9) 0.042(5) 0.058(5) 0.005(4) -0.011(6) 0.011(5)
C28 0.106(8) 0.048(5) 0.053(5) 0.005(4) 0.008(5) -0.014(5)
C29 0.069(6) 0.045(4) 0.047(4) -0.001(3) 0.008(4) -0.006(4)
C30 0.063(5) 0.033(4) 0.037(4) -0.005(3) -0.001(3) 0.002(3)

loop_
_atom_type_symbol
_atom_type_description
_atom_type_scat_dispersion_real
_atom_type_scat_dispersion_imag
_atom_type_scat_source
C C 0.0033 0.0016 'International Tables Vol C Tables 4.2.6.8 and 6.1.1.4'
H H 0.0000 0.0000 'International Tables Vol C Tables 4.2.6.8 and 6.1.1.4'
N N 0.0061 0.0033 'International Tables Vol C Tables 4.2.6.8 and 6.1.1.4'
Cl Cl 0.1484 0.1585 'International Tables Vol C Tables 4.2.6.8 and 6.1.1.4'

loop_
_geom_angle_atom_site_label_1
_geom_angle_atom_site_label_2
_geom_angle_atom_site_label_3
_geom_angle
_geom_angle_site_symmetry_1
_geom_angle_site_symmetry_3
_geom_angle_publ_flag
C7 N1 C18 108.0(6) . . ?
C7 N1 C2 124.8(6) . . ?
C18 N1 C2 127.2(6) . . ?
C19 N2 C30 108.6(5) . . ?
C19 N2 C6 125.5(5) . . ?
C30 N2 C6 125.9(5) . . ?
C6 C1 C2 120.5(7) . . ?
C6 C1 H1 119.8 . . ?
C2 C1 H1 119.8 . . ?
C3 C2 C1 119.4(6) . . ?
C3 C2 N1 120.5(6) . . ?
C1 C2 N1 120.1(6) . . ?
C2 C3 C4 120.7(6) . . ?
C2 C3 H3 119.6 . . ?
C4 C3 H3 119.6 . . ?
C5 C4 C3 119.1(7) . . ?
C5 C4 H4 120.4 . . ?
C3 C4 H4 120.4 . . ?
C4 C5 C6 120.9(6) . . ?
C4 C5 Cl1 119.6(6) . . ?
C6 C5 Cl1 119.4(5) . . ?
C1 C6 C5 119.2(6) . . ?
C1 C6 N2 119.7(6) . . ?
C5 C6 N2 121.1(6) . . ?
C8 C7 C12 122.1(7) . . ?
C8 C7 N1 129.0(7) . . ?
C12 C7 N1 108.8(6) . . ?
C9 C8 C7 116.8(7) . . ?
C9 C8 H8 121.6 . . ?
C7 C8 H8 121.6 . . ?
C10 C9 C8 121.7(9) . . ?
C10 C9 H9 119.1 . . ?
C8 C9 H9 119.1 . . ?
C11 C10 C9 121.4(9) . . ?
C11 C10 H10 119.3 . . ?
C9 C10 H10 119.3 . . ?
C10 C11 C12 118.8(8) . . ?
C10 C11 H11 120.6 . . ?
C12 C11 H11 120.6 . . ?
C11 C12 C7 119.1(8) . . ?
C11 C12 C13 134.0(7) . . ?
C7 C12 C13 106.9(6) . . ?
C14 C13 C18 119.6(8) . . ?
C14 C13 C12 132.7(8) . . ?
C18 C13 C12 107.7(6) . . ?
C15 C14 C13 118.8(9) . . ?
C15 C14 H14 120.6 . . ?
C13 C14 H14 120.6 . . ?
C14 C15 C16 121.3(8) . . ?
C14 C15 H15 119.4 . . ?
C16 C15 H15 119.4 . . ?
C15 C16 C17 121.0(9) . . ?
C15 C16 H16 119.5 . . ?
C17 C16 H16 119.5 . . ?
C18 C17 C16 117.2(8) . . ?
C18 C17 H17 121.4 . . ?
C16 C17 H17 121.4 . . ?
C17 C18 C13 122.1(7) . . ?
C17 C18 N1 129.3(7) . . ?
C13 C18 N1 108.6(6) . . ?
C20 C19 N2 128.8(6) . . ?
C20 C19 C24 122.6(6) . . ?
N2 C19 C24 108.5(6) . . ?
C19 C20 C21 116.5(8) . . ?
C19 C20 H20 121.7 . . ?
C21 C20 H20 121.7 . . ?
C22 C21 C20 121.9(8) . . ?
C22 C21 H21 119.1 . . ?
C20 C21 H21 119.1 . . ?
C23 C22 C21 121.1(8) . . ?
C23 C22 H22 119.4 . . ?
C21 C22 H22 119.4 . . ?
C22 C23 C24 119.4(8) . . ?
C22 C23 H23 120.3 . . ?
C24 C23 H23 120.3 . . ?
C23 C24 C19 118.5(7) . . ?
C23 C24 C25 134.2(7) . . ?
C19 C24 C25 107.3(6) . . ?
C26 C25 C30 118.9(8) . . ?
C26 C25 C24 133.9(7) . . ?
C30 C25 C24 107.1(6) . . ?
C27 C26 C25 118.8(8) . . ?
C27 C26 H26 120.6 . . ?
C25 C26 H26 120.6 . . ?
C28 C27 C26 121.1(8) . . ?
C28 C27 H27 119.4 . . ?
C26 C27 H27 119.4 . . ?
C27 C28 C29 122.0(8) . . ?
C27 C28 H28 119.0 . . ?
C29 C28 H28 119.0 . . ?
C28 C29 C30 117.0(8) . . ?
C28 C29 H29 121.5 . . ?
C30 C29 H29 121.5 . . ?
C29 C30 N2 129.5(6) . . ?
C29 C30 C25 122.1(7) . . ?
N2 C30 C25 108.4(6) . . ?

loop_
_geom_bond_atom_site_label_1
_geom_bond_atom_site_label_2
_geom_bond_distance
_geom_bond_site_symmetry_2
_geom_bond_publ_flag
Cl1 C5 1.732(7) . ?
N1 C7 1.402(9) . ?
N1 C18 1.414(9) . ?
N1 C2 1.418(9) . ?
N2 C19 1.400(8) . ?
N2 C30 1.402(8) . ?
N2 C6 1.417(8) . ?
C1 C6 1.384(9) . ?
C1 C2 1.389(9) . ?
C1 H1 0.9300 . ?
C2 C3 1.388(10) . ?
C3 C4 1.390(10) . ?
C3 H3 0.9300 . ?
C4 C5 1.380(9) . ?
C4 H4 0.9300 . ?
C5 C6 1.396(10) . ?
C7 C8 1.391(10) . ?
C7 C12 1.400(10) . ?
C8 C9 1.382(11) . ?
C8 H8 0.9300 . ?
C9 C10 1.379(13) . ?
C9 H9 0.9300 . ?
C10 C11 1.369(13) . ?
C10 H10 0.9300 . ?
C11 C12 1.395(12) . ?
C11 H11 0.9300 . ?
C12 C13 1.450(11) . ?
C13 C14 1.386(11) . ?
C13 C18 1.387(10) . ?
C14 C15 1.369(13) . ?
C14 H14 0.9300 . ?
C15 C16 1.380(14) . ?
C15 H15 0.9300 . ?
C16 C17 1.387(11) . ?
C16 H16 0.9300 . ?
C17 C18 1.382(11) . ?
C17 H17 0.9300 . ?
C19 C20 1.388(10) . ?
C19 C24 1.402(10) . ?
C20 C21 1.389(11) . ?
C20 H20 0.9300 . ?
C21 C22 1.380(13) . ?
C21 H21 0.9300 . ?
C22 C23 1.363(13) . ?
C22 H22 0.9300 . ?
C23 C24 1.401(10) . ?
C23 H23 0.9300 . ?
C24 C25 1.443(10) . ?
C25 C26 1.394(10) . ?
C25 C30 1.405(10) . ?
C26 C27 1.375(13) . ?
C26 H26 0.9300 . ?
C27 C28 1.374(13) . ?
C27 H27 0.9300 . ?
C28 C29 1.378(11) . ?
C28 H28 0.9300 . ?
C29 C30 1.383(10) . ?
C29 H29 0.9300 . ?
